data_1511467
loop_
_publ_author_name
'Rohrer, F.E.'
'Nesper, R.'

_publ_section_title
;
 M2 B N2 X (M= Ca, Sr; X= F, Cl): New halogenide compounds with isolated
 (B N2)3- units
;
_journal_name_full 'Journal of Solid State Chemistry'
_journal_page_first 194
_journal_page_last 200
_journal_paper_doi 10.1006/jssc.1997.7624
_journal_volume 135
_journal_year 1998
_chemical_formula_sum 'B Ca2 Cl N2'
_chemical_name_systematic 'Ca2 (B N2) Cl'
_space_group_IT_number 62
_symmetry_space_group_name_Hall '-P 2ac 2n'
_symmetry_space_group_name_H-M 'P n m a'
_cell_angle_alpha 90
_cell_angle_beta 90
_cell_angle_gamma 90
_cell_formula_units_Z 4
_cell_length_a 11.6576
_cell_length_b 3.891
_cell_length_c 8.965
_cell_volume 406.650
_citation_journal_id_ASTM JSSCBI
_cod_data_source_file boron0-1_96.cif
_cod_data_source_block B1Ca2Cl1N2
_cod_original_cell_volume 406.6499
_cod_original_formula_sum 'B1 Ca2 Cl1 N2'
_cod_database_code 1511467

loop_
_symmetry_equiv_pos_as_xyz
x,y,z
-x+1/2,-y,z+1/2
x+1/2,-y+1/2,-z+1/2
-x,y+1/2,-z
-x,-y,-z
x-1/2,y,-z-1/2
-x-1/2,y-1/2,z-1/2
x,-y-1/2,z

loop_
_atom_site_label
_atom_site_type_symbol
_atom_site_fract_x
_atom_site_fract_y
_atom_site_fract_z
_atom_site_occupancy
_atom_site_U_iso_or_equiv
N1 N-3 0.2865 0.25 0.6846 1 0.0
Cl1 Cl-1 0.4388 0.25 0.3474 1 0.0
N2 N-3 0.8776 0.25 0.5434 1 0.0
Ca2 Ca+2 0.6697 0.25 0.4503 1 0.0
B1 B+3 0.3353 0.25 0.8189 1 0.0
Ca1 Ca+2 0.0896 0.25 0.609 1 0.0
